data_4126028
loop_
_publ_author_name
'Cao, Lingyun'
'Lin, Zekai'
'Shi, Wenjie'
'Wang, Zi'
'Zhang, Cankun'
'Hu, Xuefu'
'Wang, Cheng'
'Lin, Wenbin'

_publ_section_title
;
 Exciton Migration and Amplified Quenching on Two-Dimensional
 Metal-Organic Layers.
;
_journal_issue 20
_journal_name_full 'Journal of the American Chemical Society'
_journal_page_first 7020
_journal_page_last 7029
_journal_paper_doi 10.1021/jacs.7b02470
_journal_volume 139
_journal_year 2017
_chemical_formula_moiety '0.25(C264 Hf12 O72)'
_chemical_formula_sum 'C66 H0 Hf3 O18'
_chemical_formula_weight 1616.13
_chemical_name_systematic HfBTE-3D-MOF-I
_space_group_crystal_system tetragonal
_space_group_IT_number 88
_space_group_name_Hall '-I 4ad'
_space_group_name_H-M_alt 'I 41/a'
_symmetry_space_group_name_Hall '-I 4ad'
_symmetry_space_group_name_H-M 'I 41/a :2'
_atom_sites_solution_primary dual
_audit_creation_date 2017-03-03
_audit_creation_method
;
Olex2 1.2
(compiled 2017.03.02 svn.r3394 for OlexSys, GUI svn.r5324)
;
_cell_angle_alpha 90
_cell_angle_beta 90
_cell_angle_gamma 90
_cell_formula_units_Z 8
_cell_length_a 33.087(3)
_cell_length_b 33.087(3)
_cell_length_c 21.564(2)
_cell_measurement_temperature 77
_cell_volume 23607(4)
_computing_molecular_graphics 'Olex2 (Dolomanov et al., 2009)'
_computing_publication_material 'Olex2 (Dolomanov et al., 2009)'
_computing_structure_refinement 'ShelXL (Sheldrick, 2015)'
_computing_structure_solution 'ShelXT (Sheldrick, 2015)'
_diffrn_ambient_temperature 77.0
_diffrn_measured_fraction_theta_full 0.998
_diffrn_measured_fraction_theta_max 0.998
_diffrn_measurement_device_type 'APS Synchrotron'
_diffrn_radiation_wavelength 0.41328
_diffrn_reflns_av_R_equivalents 0.0882
_diffrn_reflns_av_unetI/netI 0.0715
_diffrn_reflns_Laue_measured_fraction_full 0.998
_diffrn_reflns_Laue_measured_fraction_max 0.998
_diffrn_reflns_limit_h_max 34
_diffrn_reflns_limit_h_min -34
_diffrn_reflns_limit_k_max 26
_diffrn_reflns_limit_k_min -38
_diffrn_reflns_limit_l_max 25
_diffrn_reflns_limit_l_min -25
_diffrn_reflns_number 59607
_diffrn_reflns_point_group_measured_fraction_full 0.998
_diffrn_reflns_point_group_measured_fraction_max 0.998
_diffrn_reflns_theta_full 13.902
_diffrn_reflns_theta_max 13.902
_diffrn_reflns_theta_min 1.206
_exptl_absorpt_coefficient_mu 0.593
_exptl_absorpt_correction_T_max 0.966
_exptl_absorpt_correction_T_min 0.748
_exptl_crystal_colour clear
_exptl_crystal_colour_lustre clear
_exptl_crystal_density_diffrn 0.909
_exptl_crystal_description block
_exptl_crystal_F_000 6048
_exptl_crystal_preparation solvothermal
_exptl_crystal_recrystallization_method solvothermal
_exptl_crystal_size_max 0.52
_exptl_crystal_size_mid 0.093
_exptl_crystal_size_min 0.058
_platon_squeeze_details '(replace by semicolon in column 1 when used as .sqf)'
_refine_diff_density_max 2.284
_refine_diff_density_min -0.969
_refine_diff_density_rms 0.130
_refine_ls_extinction_method none
_refine_ls_goodness_of_fit_ref 1.081
_refine_ls_hydrogen_treatment undef
_refine_ls_matrix_type full
_refine_ls_number_parameters 240
_refine_ls_number_reflns 9695
_refine_ls_number_restraints 0
_refine_ls_restrained_S_all 1.081
_refine_ls_R_factor_all 0.1171
_refine_ls_R_factor_gt 0.0622
_refine_ls_shift/su_max 0.001
_refine_ls_shift/su_mean 0.000
_refine_ls_structure_factor_coef Fsqd
_refine_ls_weighting_details 'w=1/[\s^2^(Fo^2^)+(0.0706P)^2^+281.3226P] where P=(Fo^2^+2Fc^2^)/3'
_refine_ls_weighting_scheme calc
_refine_ls_wR_factor_gt 0.1509
_refine_ls_wR_factor_ref 0.1786
_reflns_Friedel_coverage 0.000
_reflns_number_gt 5577
_reflns_number_total 9695
_reflns_threshold_expression 'I > 2\s(I)'
_cod_data_source_file ja7b02470_si_002.cif
_cod_data_source_block i41_a_sq
_cod_depositor_comments 'Adding full bibliography for 4126028--4126029.cif.'
_cod_original_cell_volume 23607(5)
_cod_database_code 4126028
_shelx_shelxl_version_number 2014/7
_shelx_space_group_comment
;
The symmetry employed for this shelxl refinement is uniquely defined
by the following loop, which should always be used as a source of
symmetry information in preference to the above space-group names.
They are only intended as comments.
;
_shelx_estimated_absorpt_t_max 0.966
_shelx_estimated_absorpt_t_min 0.748
_olex2_refinement_description
;
1. Uiso/Uaniso restraints and constraints
Uiso(C1B) = Uiso(C1A)
Uiso(C2B) = Uiso(C2A)
Uiso(C3B) = Uiso(C3A)
Uiso(C4B) = Uiso(C4A)
Uiso(C5B) = Uiso(C5A)
Uiso(C6B) = Uiso(C6A)
Uiso(C7B) = Uiso(C7A)
Uiso(C8B) = Uiso(C8A)
Uiso(C9A) = Uiso(C9B)
Uiso(C10A) = Uiso(C10B)
Uiso(C14B) = Uiso(C14A)
Uiso(C11A) = Uiso(C11B)
Uiso(C13B) = Uiso(C13A)
Uiso(C12A) = Uiso(C12B)
Uiso(C19A) = Uiso(C19B)
Uiso(C18A) = Uiso(C18B)
Uiso(C22A) = Uiso(C22B)
Uiso(C21B) = Uiso(C21A)
Uiso(C20A) = Uiso(C20B)
Uiso(C16A) = Uiso(C16B)
Uiso(C15A) = Uiso(C15B)
Uiso(C17A) = Uiso(C17B)
2. Others
 Sof(C1B)=Sof(C2B)=Sof(C3B)=Sof(C4B)=Sof(C5B)=Sof(C6B)=Sof(C7B)=Sof(C8B)=
 Sof(C9B)=Sof(C10B)=Sof(C11B)=Sof(C12B)=Sof(C13B)=Sof(C14B)=Sof(C15B)=Sof(C16B)=
 Sof(C17B)=Sof(C18B)=Sof(C19B)=Sof(C20B)=Sof(C21B)=Sof(C22B)=Sof(C27B)=
 Sof(C28B)=Sof(C29B)=Sof(C30B)=Sof(C31B)=Sof(C32B)=Sof(C33B)=Sof(O1B)=Sof(O2B)=
 1-FVAR(1)
 Sof(C1A)=Sof(C2A)=Sof(C3A)=Sof(C4A)=Sof(C5A)=Sof(C6A)=Sof(C7A)=Sof(C8A)=
 Sof(C9A)=Sof(C10A)=Sof(C11A)=Sof(C12A)=Sof(C13A)=Sof(C14A)=Sof(C15A)=Sof(C16A)=
 Sof(C17A)=Sof(C18A)=Sof(C19A)=Sof(C20A)=Sof(C21A)=Sof(C22A)=Sof(C27A)=
 Sof(C28A)=Sof(C29A)=Sof(C30A)=Sof(C31A)=Sof(C32A)=Sof(C33A)=Sof(O1A)=Sof(O2A)=
 FVAR(1)
3.a Fitted hexagon refined as free rotating group:
 C1A(C2A,C3A,C4A,C5A,C6A), C9A(C10A,C11A,C12A,C13A,C14A), C17A(C18A,C19A,C20A,
 C21A,C22A), C1B(C2B,C3B,C4B,C5B,C6B), C9B(C10B,C11B,C12B,C13B,C14B), C17B(C18B,
 C19B,C20B,C21B,C22B), C27A(C28A,C29A,C30A,C31A,C32A), C27B(C28B,C29B,C30B,C31B,
 C32B)
;
_olex2_date_sample_data_collection 2014-12-19
_olex2_exptl_crystal_mounting_method 'liquid nitrogen'
_olex2_submission_original_sample_id HfBTE-3D-MOF-I
_olex2_submission_special_instructions 'No special instructions were received'

loop_
_space_group_symop_operation_xyz
'x, y, z'
'-x+1/2, -y, z+1/2'
'-y+3/4, x+1/4, z+1/4'
'y+3/4, -x+3/4, z+3/4'
'x+1/2, y+1/2, z+1/2'
'-x+1, -y+1/2, z+1'
'-y+5/4, x+3/4, z+3/4'
'y+5/4, -x+5/4, z+5/4'
'-x, -y, -z'
'x-1/2, y, -z-1/2'
'y-3/4, -x-1/4, -z-1/4'
'-y-3/4, x-3/4, -z-3/4'
'-x+1/2, -y+1/2, -z+1/2'
'x, y+1/2, -z'
'y-1/4, -x+1/4, -z+1/4'
'-y-1/4, x-1/4, -z-1/4'

loop_
_atom_site_label
_atom_site_type_symbol
_atom_site_fract_x
_atom_site_fract_y
_atom_site_fract_z
_atom_site_U_iso_or_equiv
_atom_site_adp_type
_atom_site_occupancy
_atom_site_site_symmetry_order
_atom_site_calc_flag
_atom_site_refinement_flags_posn
_atom_site_refinement_flags_adp
_atom_site_refinement_flags_occupancy
_atom_site_disorder_assembly
_atom_site_disorder_group
C1A C 0.4209(5) 0.1554(5) 0.6765(7) 0.046(4) Uiso 0.505(6) 1 d . . . A 1
C2A C 0.3957(6) 0.1232(6) 0.6913(6) 0.069(5) Uiso 0.505(6) 1 d G . . A 1
C3A C 0.3772(5) 0.1011(5) 0.6444(8) 0.085(7) Uiso 0.505(6) 1 d G . . A 1
C4A C 0.3839(5) 0.1112(6) 0.5827(7) 0.056(5) Uiso 0.505(6) 1 d G . . A 1
C5A C 0.4091(6) 0.1434(6) 0.5679(6) 0.082(7) Uiso 0.505(6) 1 d G . . A 1
C6A C 0.4276(6) 0.1655(5) 0.6148(9) 0.081(6) Uiso 0.505(6) 1 d G . . A 1
C7A C 0.3699(9) 0.0880(9) 0.5268(15) 0.072(6) Uiso 0.505(6) 1 d . . . A 1
C8A C 0.3547(8) 0.0706(9) 0.4850(13) 0.065(5) Uiso 0.505(6) 1 d . . . A 1
C9A C 0.3483(6) 0.0452(6) 0.4290(7) 0.093(5) Uiso 0.505(6) 1 d . . . A 1
C10A C 0.3298(5) 0.0075(5) 0.4263(7) 0.049(4) Uiso 0.505(6) 1 d G . . A 1
C11A C 0.3136(5) -0.0062(4) 0.3707(8) 0.045(4) Uiso 0.505(6) 1 d G . . A 1
C12A C 0.3157(5) 0.0178(5) 0.3179(7) 0.072(4) Uiso 0.505(6) 1 d G . . A 1
C13A C 0.3341(5) 0.0555(5) 0.3207(7) 0.043(4) Uiso 0.505(6) 1 d G . . A 1
C14A C 0.3504(5) 0.0692(4) 0.3762(9) 0.065(5) Uiso 0.505(6) 1 d G . . A 1
C15A C 0.3621(7) 0.0633(7) 0.2626(11) 0.048(4) Uiso 0.505(6) 1 d . . . A 1
C16A C 0.3714(8) 0.0829(9) 0.2185(14) 0.061(5) Uiso 0.505(6) 1 d . . . A 1
C17A C 0.3906(6) 0.1055(5) 0.1699(7) 0.058(5) Uiso 0.505(6) 1 d . . . A 1
C18A C 0.4157(6) 0.1378(6) 0.1845(6) 0.079(6) Uiso 0.505(6) 1 d G . . A 1
C19A C 0.4329(5) 0.1607(5) 0.1374(8) 0.071(6) Uiso 0.505(6) 1 d G . . A 1
C20A C 0.4250(5) 0.1514(5) 0.0757(7) 0.042(4) Uiso 0.505(6) 1 d G . . A 1
C21A C 0.3998(5) 0.1192(5) 0.0611(6) 0.059(5) Uiso 0.505(6) 1 d G . . A 1
C22A C 0.3826(5) 0.0962(5) 0.1082(8) 0.064(5) Uiso 0.505(6) 1 d G . . A 1
C1B C 0.4333(5) 0.1451(5) 0.6752(7) 0.046(4) Uiso 0.495(6) 1 d . . . A 2
C2B C 0.4080(6) 0.1128(6) 0.6887(6) 0.069(5) Uiso 0.495(6) 1 d G . . A 2
C3B C 0.3935(6) 0.0884(5) 0.6412(8) 0.085(7) Uiso 0.495(6) 1 d G . . A 2
C4B C 0.4043(6) 0.0963(5) 0.5801(7) 0.056(5) Uiso 0.495(6) 1 d G . . A 2
C5B C 0.4296(6) 0.1287(6) 0.5666(6) 0.082(7) Uiso 0.495(6) 1 d G . . A 2
C6B C 0.4441(5) 0.1531(5) 0.6141(9) 0.081(6) Uiso 0.495(6) 1 d G . . A 2
C7B C 0.3861(9) 0.0729(9) 0.5312(15) 0.072(6) Uiso 0.495(6) 1 d . . . A 2
C8B C 0.3741(9) 0.0551(9) 0.4859(13) 0.065(5) Uiso 0.495(6) 1 d . . . A 2
C9B C 0.3469(6) 0.0464(6) 0.4297(7) 0.093(5) Uiso 0.495(6) 1 d . . . A 2
C10B C 0.3148(5) 0.0193(5) 0.4294(7) 0.049(4) Uiso 0.495(6) 1 d G . . A 2
C11B C 0.3009(4) 0.0035(5) 0.3736(9) 0.045(4) Uiso 0.495(6) 1 d G . . A 2
C12B C 0.3191(5) 0.0148(5) 0.3181(7) 0.072(4) Uiso 0.495(6) 1 d G . . A 2
C13B C 0.3511(5) 0.0420(5) 0.3185(7) 0.043(4) Uiso 0.495(6) 1 d G . . A 2
C14B C 0.3650(5) 0.0578(5) 0.3743(9) 0.065(5) Uiso 0.495(6) 1 d G . . A 2
C15B C 0.3449(7) 0.0771(8) 0.2618(11) 0.048(4) Uiso 0.495(6) 1 d . . . A 2
C16B C 0.3574(9) 0.0961(9) 0.2162(14) 0.061(5) Uiso 0.495(6) 1 d . . . A 2
C17B C 0.3733(5) 0.1185(6) 0.1678(7) 0.058(5) Uiso 0.495(6) 1 d . . . A 2
C18B C 0.3988(6) 0.1506(6) 0.1823(6) 0.079(6) Uiso 0.495(6) 1 d G . . A 2
C19B C 0.4182(5) 0.1717(5) 0.1352(8) 0.071(6) Uiso 0.495(6) 1 d G . . A 2
C20B C 0.4122(5) 0.1607(5) 0.0736(7) 0.042(4) Uiso 0.495(6) 1 d G . . A 2
C21B C 0.3867(5) 0.1287(5) 0.0592(6) 0.059(5) Uiso 0.495(6) 1 d G . . A 2
C22B C 0.3673(5) 0.1076(5) 0.1063(8) 0.064(5) Uiso 0.495(6) 1 d G . . A 2
C23 C 0.4389(4) 0.1792(4) 0.0233(6) 0.055(3) Uani 1 1 d . . . . .
C24 C 0.4456(4) 0.1758(4) 0.7262(6) 0.057(3) Uani 1 1 d . . . . .
C25 C 0.2797(4) -0.0354(4) 0.3775(7) 0.077(4) Uiso 1 1 d . . . . .
C26 C 0.2560(4) -0.0631(4) 0.3752(9) 0.096(5) Uani 1 1 d . . . . .
C27A C 0.2261(4) -0.0938(4) 0.3939(9) 0.065(8) Uiso 0.505(6) 1 d . . . A 1
C28A C 0.2357(4) -0.1287(5) 0.4268(8) 0.070(8) Uiso 0.505(6) 1 d G . . A 1
C29A C 0.2088(5) -0.1610(4) 0.4277(7) 0.066(7) Uiso 0.505(6) 1 d G . . A 1
C30A C 0.1724(4) -0.1585(4) 0.3958(7) 0.040(5) Uiso 0.505(6) 1 d G . . A 1
C31A C 0.1629(4) -0.1237(4) 0.3629(7) 0.054(7) Uiso 0.505(6) 1 d G . . A 1
C32A C 0.1897(5) -0.0913(4) 0.3619(7) 0.059(7) Uiso 0.505(6) 1 d G . . A 1
C33A C 0.1462(7) -0.1950(6) 0.3930(10) 0.043(6) Uiso 0.505(6) 1 d . . . A 1
O1A O 0.1133(5) -0.1921(5) 0.3792(8) 0.034(4) Uiso 0.505(6) 1 d . . . A 1
O2A O 0.1539(5) -0.2253(5) 0.4259(8) 0.067(5) Uiso 0.505(6) 1 d . . . A 1
C27B C 0.2284(5) -0.0948(5) 0.3613(10) 0.050(6) Uiso 0.495(6) 1 d . . . A 2
C28B C 0.2314(5) -0.1207(7) 0.3108(9) 0.120(13) Uiso 0.495(6) 1 d G . . A 2
C29B C 0.2022(6) -0.1503(6) 0.3014(8) 0.094(10) Uiso 0.495(6) 1 d G . . A 2
C30B C 0.1701(5) -0.1540(5) 0.3426(9) 0.055(6) Uiso 0.495(6) 1 d G . . A 2
C31B C 0.1672(5) -0.1281(6) 0.3932(9) 0.082(10) Uiso 0.495(6) 1 d G . . A 2
C32B C 0.1963(6) -0.0985(6) 0.4025(8) 0.113(12) Uiso 0.495(6) 1 d G . . A 2
C33B C 0.1367(9) -0.1887(9) 0.3382(15) 0.074(8) Uiso 0.495(6) 1 d . . . A 2
O1B O 0.1382(9) -0.2133(9) 0.2828(14) 0.149(11) Uiso 0.495(6) 1 d . . . A 2
O2B O 0.1085(5) -0.1823(5) 0.3631(8) 0.041(5) Uiso 0.495(6) 1 d . . . A 2
O0AA O 0.4642(2) 0.2059(2) 0.0410(4) 0.048(2) Uani 1 1 d . . . . .
O4 O 0.5053(2) 0.2024(2) 0.8246(4) 0.058(2) Uani 1 1 d . . . . .
O5 O 0.4643(2) 0.2060(2) 0.7081(4) 0.0454(19) Uani 1 1 d . . . . .
O6 O 0.4313(2) 0.1699(2) -0.0312(4) 0.062(2) Uani 1 1 d . . . . .
O7 O 0.4414(3) 0.2441(2) 0.8145(4) 0.064(2) Uani 1 1 d . . . . .
O8 O 0.4634(2) 0.1263(2) -0.1228(4) 0.060(2) Uani 1 1 d . . . . .
O9 O 0.4382(3) 0.1645(2) 0.7806(4) 0.062(2) Uani 1 1 d . . . . .
Hf0A Hf 0.5000 0.2500 0.76150(3) 0.03518(18) Uani 1 2 d S T P . .
Hf2 Hf 0.45234(2) 0.19191(2) -0.12502(3) 0.03996(16) Uani 1 1 d . . . . .

loop_
_atom_site_aniso_label
_atom_site_aniso_U_11
_atom_site_aniso_U_22
_atom_site_aniso_U_33
_atom_site_aniso_U_23
_atom_site_aniso_U_13
_atom_site_aniso_U_12
C23 0.043(7) 0.067(9) 0.055(9) 0.012(7) -0.008(6) -0.017(6)
C24 0.062(8) 0.039(7) 0.070(10) -0.008(7) -0.028(7) -0.011(6)
C26 0.060(9) 0.061(9) 0.166(16) 0.017(11) -0.004(11) -0.038(7)
O0AA 0.048(5) 0.038(4) 0.058(5) 0.005(4) -0.002(4) -0.009(4)
O4 0.027(4) 0.070(6) 0.078(6) 0.022(5) -0.005(4) -0.004(4)
O5 0.034(4) 0.037(5) 0.065(5) -0.005(4) -0.009(4) -0.006(4)
O6 0.058(6) 0.061(6) 0.066(6) 0.006(5) -0.006(5) -0.025(4)
O7 0.082(6) 0.043(5) 0.066(6) 0.003(4) 0.022(5) 0.012(4)
O8 0.073(5) 0.027(4) 0.080(5) 0.001(4) 0.011(5) -0.010(4)
O9 0.081(6) 0.056(6) 0.048(5) 0.004(4) -0.008(5) -0.023(5)
Hf0A 0.0258(4) 0.0283(4) 0.0515(4) 0.000 0.000 0.0010(3)
Hf2 0.0335(3) 0.0294(2) 0.0569(3) -0.0003(2) 0.0004(3) -0.00830(17)

loop_
_atom_type_symbol
_atom_type_description
_atom_type_scat_dispersion_real
_atom_type_scat_dispersion_imag
_atom_type_scat_source
Hf Hf -0.5170 2.4840 'International Tables Vol C Tables 4.2.6.8 and 6.1.1.4'
C C 0.0000 0.0000 'International Tables Vol C Tables 4.2.6.8 and 6.1.1.4'
H H 0.0000 0.0000 'International Tables Vol C Tables 4.2.6.8 and 6.1.1.4'
O O 0.0020 0.0020 'International Tables Vol C Tables 4.2.6.8 and 6.1.1.4'

loop_
_geom_angle_atom_site_label_1
_geom_angle_atom_site_label_2
_geom_angle_atom_site_label_3
_geom_angle
_geom_angle_site_symmetry_1
_geom_angle_site_symmetry_3
C2A C1A C6A 120.0 . .
C2A C1A C24 120.4(13) . .
C6A C1A C24 119.0(13) . .
C1A C2A C3A 120.0 . .
C4A C3A C2A 120.0 . .
C3A C4A C5A 120.0 . .
C3A C4A C7A 126.6(16) . .
C5A C4A C7A 113.1(16) . .
C4A C5A C6A 120.0 . .
C5A C6A C1A 120.0 . .
C8A C7A C4A 173(3) . .
C7A C8A C9A 163(3) . .
C10A C9A C8A 127.2(16) . .
C10A C9A C14A 120.0 . .
C14A C9A C8A 109.6(16) . .
C9A C10A C11A 120.0 . .
C10A C11A C25 114.8(13) . .
C12A C11A C10A 120.0 . .
C12A C11A C25 119.4(12) . .
C11A C12A C13A 120.0 . .
C12A C13A C14A 120.0 . .
C12A C13A C15A 111.6(14) . .
C14A C13A C15A 113.8(14) . .
C13A C14A C9A 120.0 . .
C16A C15A C13A 151(3) . .
C15A C16A C17A 169(3) . .
C18A C17A C16A 120.0(16) . .
C18A C17A C22A 120.0 . .
C22A C17A C16A 119.9(16) . .
C19A C18A C17A 120.0 . .
C18A C19A C20A 120.0 . .
C19A C20A C23 121.1(12) . .
C21A C20A C19A 120.0 . .
C21A C20A C23 118.5(12) . .
C20A C21A C22A 120.0 . .
C21A C22A C17A 120.0 . .
C2B C1B C6B 120.0 . .
C2B C1B C24 120.9(13) . .
C6B C1B C24 118.7(13) . .
C3B C2B C1B 120.0 . .
C2B C3B C4B 120.0 . .
C3B C4B C5B 120.0 . .
C3B C4B C7B 118.9(17) . .
C5B C4B C7B 120.9(17) . .
C6B C5B C4B 120.0 . .
C5B C6B C1B 120.0 . .
C8B C7B C4B 172(3) . .
C7B C8B C9B 157(3) . .
C10B C9B C8B 124.9(17) . .
C10B C9B C14B 120.0 . .
C14B C9B C8B 111.9(17) . .
C9B C10B C11B 120.0 . .
C10B C11B C25 116.0(14) . .
C12B C11B C10B 120.0 . .
C12B C11B C25 119.6(14) . .
C11B C12B C13B 120.0 . .
C12B C13B C15B 110.3(14) . .
C14B C13B C12B 120.0 . .
C14B C13B C15B 113.9(14) . .
C13B C14B C9B 120.0 . .
C16B C15B C13B 151(2) . .
C15B C16B C17B 176(3) . .
C16B C17B C18B 118.1(17) . .
C16B C17B C22B 121.7(17) . .
C18B C17B C22B 120.0 . .
C17B C18B C19B 120.0 . .
C20B C19B C18B 120.0 . .
C19B C20B C23 119.3(12) . .
C21B C20B C19B 120.0 . .
C21B C20B C23 119.9(12) . .
C22B C21B C20B 120.0 . .
C21B C22B C17B 120.0 . .
O0AA C23 C20A 113.2(12) . .
O0AA C23 C20B 116.5(12) . .
O6 C23 C20A 119.2(12) . .
O6 C23 C20B 117.0(12) . .
O6 C23 O0AA 126.1(11) . .
O5 C24 C1A 114.2(13) . .
O5 C24 C1B 115.9(13) . .
O5 C24 O9 129.1(11) . .
O9 C24 C1A 115.2(13) . .
O9 C24 C1B 114.6(12) . .
C26 C25 C11A 168.2(17) . .
C26 C25 C11B 166.9(16) . .
C25 C26 C27A 161(2) . .
C25 C26 C27B 170(2) . .
C28A C27A C26 123.9(12) . .
C28A C27A C32A 120.0 . .
C32A C27A C26 113.9(13) . .
C27A C28A C29A 120.0 . .
C28A C29A C30A 120.0 . .
C29A C30A C31A 120.0 . .
C29A C30A C33A 118.5(13) . .
C31A C30A C33A 121.2(13) . .
C32A C31A C30A 120.0 . .
C31A C32A C27A 120.0 . .
O1A C33A C30A 120(2) . .
O1A C33A O2A 114(2) . .
O2A C33A C30A 120.4(19) . .
C33A O1A Hf2 166.2(17) . 2
C28B C27B C26 125.1(16) . .
C28B C27B C32B 120.0 . .
C32B C27B C26 114.9(16) . .
C27B C28B C29B 120.0 . .
C28B C29B C30B 120.0 . .
C29B C30B C33B 123.7(17) . .
C31B C30B C29B 120.0 . .
C31B C30B C33B 116.2(17) . .
C32B C31B C30B 120.0 . .
C31B C32B C27B 120.0 . .
O1B C33B C30B 116(3) . .
O2B C33B C30B 115(3) . .
O2B C33B O1B 123(3) . .
C33B O2B Hf2 150(2) . 2
C23 O0AA Hf0A 131.4(8) . 11_666
Hf0A O4 Hf2 113.2(3) . 1_556
Hf2 O4 Hf0A 114.6(3) 16_656 .
Hf2 O4 Hf2 115.9(4) 16_656 1_556
C24 O5 Hf0A 129.6(8) . .
C23 O6 Hf2 134.8(8) . .
Hf2 O7 Hf0A 103.2(3) 1_556 .
Hf2 O7 Hf0A 102.9(3) 11_666 .
Hf2 O7 Hf2 106.3(3) 1_556 11_666
C24 O9 Hf2 132.7(7) . 1_556
O0AA Hf0A O0AA 117.9(4) 11_666 16_656
O0AA Hf0A O5 74.3(3) 16_656 6_554
O0AA Hf0A O5 74.3(3) 16_656 .
O0AA Hf0A O5 74.3(3) 11_666 .
O0AA Hf0A O5 74.3(3) 11_666 6_554
O0AA Hf0A O7 74.8(3) 11_666 .
O0AA Hf0A O7 74.8(3) 16_656 6_554
O0AA Hf0A O7 141.7(3) 11_666 6_554
O0AA Hf0A O7 141.7(3) 16_656 .
O0AA Hf0A Hf2 75.6(2) 11_666 11_666
O0AA Hf0A Hf2 111.41(19) 16_656 1_556
O0AA Hf0A Hf2 75.6(2) 16_656 16_656
O0AA Hf0A Hf2 166.5(2) 16_656 11_666
O0AA Hf0A Hf2 166.5(2) 11_666 16_656
O0AA Hf0A Hf2 111.41(19) 11_666 6
O0AA Hf0A Hf2 111.01(19) 11_666 1_556
O0AA Hf0A Hf2 111.01(19) 16_656 6
O4 Hf0A O0AA 82.7(3) . 16_656
O4 Hf0A O0AA 143.0(3) . 11_666
O4 Hf0A O0AA 82.7(3) 6_554 11_666
O4 Hf0A O0AA 143.0(3) 6_554 16_656
O4 Hf0A O4 98.7(5) 6_554 .
O4 Hf0A O5 142.6(3) 6_554 .
O4 Hf0A O5 142.6(3) . 6_554
O4 Hf0A O5 83.5(3) . .
O4 Hf0A O5 83.5(3) 6_554 6_554
O4 Hf0A O7 71.1(3) . .
O4 Hf0A O7 70.3(3) 6_554 .
O4 Hf0A O7 70.4(3) . 6_554
O4 Hf0A O7 71.1(3) 6_554 6_554
O4 Hf0A Hf2 32.42(19) . 16_656
O4 Hf0A Hf2 86.0(2) 6_554 16_656
O4 Hf0A Hf2 86.0(2) . 11_666
O4 Hf0A Hf2 85.4(2) . 6
O4 Hf0A Hf2 33.45(19) . 1_556
O4 Hf0A Hf2 32.42(19) 6_554 11_666
O4 Hf0A Hf2 33.45(19) 6_554 6
O4 Hf0A Hf2 85.4(2) 6_554 1_556
O5 Hf0A O5 116.9(4) 6_554 .
O5 Hf0A O7 75.3(3) 6_554 6_554
O5 Hf0A O7 141.6(3) 6_554 .
O5 Hf0A O7 141.6(3) . 6_554
O5 Hf0A O7 75.3(3) . .
O5 Hf0A Hf2 111.35(19) 6_554 11_666
O5 Hf0A Hf2 167.0(2) 6_554 1_556
O5 Hf0A Hf2 167.0(2) . 6
O5 Hf0A Hf2 76.1(2) . 1_556
O5 Hf0A Hf2 111.75(19) . 11_666
O5 Hf0A Hf2 111.35(19) . 16_656
O5 Hf0A Hf2 76.1(2) 6_554 6
O5 Hf0A Hf2 111.75(19) 6_554 16_656
O7 Hf0A O7 119.2(4) . 6_554
O7 Hf0A Hf2 94.5(2) . 16_656
O7 Hf0A Hf2 38.0(2) . 11_666
O7 Hf0A Hf2 37.73(19) 6_554 6
O7 Hf0A Hf2 37.73(19) . 1_556
O7 Hf0A Hf2 38.0(2) 6_554 16_656
O7 Hf0A Hf2 94.5(2) 6_554 11_666
O7 Hf0A Hf2 94.6(2) 6_554 1_556
O7 Hf0A Hf2 94.6(2) . 6
Hf2 Hf0A Hf2 60.518(10) 1_556 16_656
Hf2 Hf0A Hf2 60.518(10) 6 16_656
Hf2 Hf0A Hf2 60.518(10) 1_556 11_666
Hf2 Hf0A Hf2 90.91(2) 6 1_556
Hf2 Hf0A Hf2 60.518(10) 6 11_666
Hf2 Hf0A Hf2 90.89(2) 16_656 11_666
O1A Hf2 O6 69.9(5) 2_554 .
O1A Hf2 O7 81.9(4) 2_554 1_554
O1A Hf2 O7 141.3(5) 2_554 16_656
O1A Hf2 O8 99.6(5) 2_554 .
O1A Hf2 O9 80.4(5) 2_554 1_554
O1A Hf2 Hf0A 118.7(4) 2_554 1_554
O1A Hf2 Hf0A 114.9(5) 2_554 11_666
O1A Hf2 Hf2 173.7(5) 2_554 16_655
O2B Hf2 O4 101.4(6) 2_554 11_666
O2B Hf2 O4 141.5(5) 2_554 1_554
O2B Hf2 O6 76.1(5) 2_554 .
O2B Hf2 O7 149.6(5) 2_554 16_656
O2B Hf2 O7 83.5(5) 2_554 1_554
O2B Hf2 O8 90.7(5) 2_554 .
O2B Hf2 O9 68.0(6) 2_554 1_554
O2B Hf2 Hf0A 128.0(5) 2_554 11_666
O2B Hf2 Hf0A 116.2(4) 2_554 1_554
O2B Hf2 Hf2 172.1(5) 2_554 16_655
O4 Hf2 O1A 88.7(5) 11_666 2_554
O4 Hf2 O1A 149.2(5) 1_554 2_554
O4 Hf2 O4 97.6(5) 11_666 1_554
O4 Hf2 O6 141.0(3) 1_554 .
O4 Hf2 O6 78.5(3) 11_666 .
O4 Hf2 O7 69.3(3) 11_666 1_554
O4 Hf2 O7 72.1(3) 11_666 16_656
O4 Hf2 O7 72.4(3) 1_554 1_554
O4 Hf2 O7 68.5(3) 1_554 16_656
O4 Hf2 O8 92.1(3) 1_554 .
O4 Hf2 O8 145.6(3) 11_666 .
O4 Hf2 O9 144.2(3) 11_666 1_554
O4 Hf2 O9 76.9(3) 1_554 1_554
O4 Hf2 Hf0A 83.9(2) 1_554 11_666
O4 Hf2 Hf0A 32.9(2) 11_666 11_666
O4 Hf2 Hf0A 84.4(2) 11_666 1_554
O4 Hf2 Hf0A 33.4(2) 1_554 1_554
O4 Hf2 Hf2 85.1(2) 11_666 16_655
O4 Hf2 Hf2 31.8(2) 1_554 16_655
O6 Hf2 O9 127.5(3) . 1_554
O6 Hf2 Hf0A 71.9(2) . 11_666
O6 Hf2 Hf0A 160.9(2) . 1_554
O6 Hf2 Hf2 109.7(2) . 16_655
O7 Hf2 O6 137.3(3) 1_554 .
O7 Hf2 O6 73.5(3) 16_656 .
O7 Hf2 O7 119.4(4) 1_554 16_656
O7 Hf2 O8 144.7(3) 1_554 .
O7 Hf2 O9 133.8(3) 16_656 1_554
O7 Hf2 O9 75.4(3) 1_554 1_554
O7 Hf2 Hf0A 39.1(2) 16_656 11_666
O7 Hf2 Hf0A 93.3(2) 1_554 11_666
O7 Hf2 Hf0A 93.2(2) 16_656 1_554
O7 Hf2 Hf0A 39.1(2) 1_554 1_554
O7 Hf2 Hf2 36.8(2) 16_656 16_655
O7 Hf2 Hf2 95.0(2) 1_554 16_655
O8 Hf2 O6 73.4(3) . .
O8 Hf2 O7 81.1(3) . 16_656
O8 Hf2 O9 70.2(3) . 1_554
O8 Hf2 Hf0A 116.9(2) . 11_666
O8 Hf2 Hf0A 118.9(2) . 1_554
O8 Hf2 Hf2 86.1(2) . 16_655
O9 Hf2 Hf0A 159.9(2) 1_554 11_666
O9 Hf2 Hf0A 71.6(2) 1_554 1_554
O9 Hf2 Hf2 104.1(2) 1_554 16_655
Hf0A Hf2 Hf0A 89.103(18) 1_554 11_666
Hf0A Hf2 Hf2 59.731(12) 11_666 16_655
Hf0A Hf2 Hf2 59.752(12) 1_554 16_655

loop_
_geom_bond_atom_site_label_1
_geom_bond_atom_site_label_2
_geom_bond_distance
_geom_bond_site_symmetry_2
C1A C2A 1.3900 .
C1A C6A 1.3900 .
C1A C24 1.506(17) .
C2A C3A 1.3900 .
C3A C4A 1.3900 .
C4A C5A 1.3900 .
C4A C7A 1.50(3) .
C5A C6A 1.3900 .
C7A C8A 1.18(4) .
C8A C9A 1.49(3) .
C9A C10A 1.3900 .
C9A C14A 1.3900 .
C10A C11A 1.3900 .
C11A C12A 1.3900 .
C11A C25 1.485(19) .
C12A C13A 1.3900 .
C13A C14A 1.3900 .
C13A C15A 1.58(3) .
C15A C16A 1.19(3) .
C16A C17A 1.44(3) .
C17A C18A 1.3900 .
C17A C22A 1.3900 .
C18A C19A 1.3900 .
C19A C20A 1.3900 .
C20A C21A 1.3900 .
C20A C23 1.528(17) .
C21A C22A 1.3900 .
C1B C2B 1.3900 .
C1B C6B 1.3900 .
C1B C24 1.550(18) .
C2B C3B 1.3900 .
C3B C4B 1.3900 .
C4B C5B 1.3900 .
C4B C7B 1.44(3) .
C5B C6B 1.3900 .
C7B C8B 1.21(4) .
C8B C9B 1.54(3) .
C9B C10B 1.3900 .
C9B C14B 1.3900 .
C10B C11B 1.3900 .
C11B C12B 1.3900 .
C11B C25 1.466(19) .
C12B C13B 1.3900 .
C13B C14B 1.3900 .
C13B C15B 1.70(3) .
C15B C16B 1.24(3) .
C16B C17B 1.38(3) .
C17B C18B 1.3900 .
C17B C22B 1.3900 .
C18B C19B 1.3900 .
C19B C20B 1.3900 .
C20B C21B 1.3900 .
C20B C23 1.529(18) .
C21B C22B 1.3900 .
C23 O0AA 1.274(13) .
C23 O6 1.241(14) .
C24 O5 1.239(14) .
C24 O9 1.255(15) .
C25 C26 1.207(17) .
C26 C27A 1.477(16) .
C26 C27B 1.423(18) .
C27A C28A 1.3900 .
C27A C32A 1.3900 .
C28A C29A 1.3900 .
C29A C30A 1.3900 .
C30A C31A 1.3900 .
C30A C33A 1.49(2) .
C31A C32A 1.3900 .
C33A O1A 1.13(2) .
C33A O2A 1.25(2) .
O1A Hf2 2.173(16) 2
C27B C28B 1.3900 .
C27B C32B 1.3900 .
C28B C29B 1.3900 .
C29B C30B 1.3900 .
C30B C31B 1.3900 .
C30B C33B 1.60(3) .
C31B C32B 1.3900 .
C33B O1B 1.45(4) .
C33B O2B 1.10(3) .
O2B Hf2 2.052(17) 2
O0AA Hf0A 2.193(7) 11_666
O4 Hf0A 2.088(7) .
O4 Hf2 2.091(7) 1_556
O4 Hf2 2.058(7) 16_656
O5 Hf0A 2.199(7) .
O6 Hf2 2.261(9) .
O7 Hf0A 2.260(8) .
O7 Hf2 2.202(8) 11_666
O7 Hf2 2.192(8) 1_556
O8 Hf2 2.201(7) .
O9 Hf2 2.277(8) 1_556
Hf0A O0AA 2.193(7) 16_656
Hf0A O0AA 2.193(7) 11_666
Hf0A O4 2.088(7) 6_554
Hf0A O5 2.199(7) 6_554
Hf0A O7 2.260(8) 6_554
Hf0A Hf2 3.4892(7) 11_666
Hf0A Hf2 3.4892(7) 16_656
Hf0A Hf2 3.4884(7) 1_556
Hf0A Hf2 3.4884(7) 6
Hf2 O1A 2.173(16) 2_554
Hf2 O2B 2.052(17) 2_554
Hf2 O4 2.058(7) 11_666
Hf2 O4 2.092(7) 1_554
Hf2 O7 2.202(8) 16_656
Hf2 O7 2.192(8) 1_554
Hf2 O9 2.277(8) 1_554
Hf2 Hf0A 3.4892(7) 11_666
Hf2 Hf0A 3.4885(7) 1_554
Hf2 Hf2 3.5160(6) 16_655

loop_
_platon_squeeze_void_nr
_platon_squeeze_void_average_x
_platon_squeeze_void_average_y
_platon_squeeze_void_average_z
_platon_squeeze_void_volume
_platon_squeeze_void_count_electrons
_platon_squeeze_void_content
1 -0.010 -0.003 -0.001 13236 3846 ' '
